data_4082960
loop_
_publ_author_name
'Marquard, Seth L.'
'Bezpalko, Mark W.'
'Foxman, Bruce M.'
'Thomas, Christine M.'

_publ_section_title
;
 Interaction and Activation of Carbon--Heteroatom \p Bonds with a Zr/Co
 Heterobimetallic Complex
;
_journal_issue 8
_journal_name_full Organometallics
_journal_page_first 2071
_journal_paper_doi 10.1021/om500217a
_journal_volume 33
_journal_year 2014
_chemical_formula_moiety 'C63 H97 Co1 N3 P3 S1 Zr1'
_chemical_formula_sum 'C63 H97 Co N3 P3 S Zr'
_chemical_formula_weight 1171.62
_space_group_IT_number 2
_symmetry_cell_setting triclinic
_symmetry_space_group_name_Hall '-P 1'
_symmetry_space_group_name_H-M 'P -1'
_atom_sites_solution_hydrogens difmap
_atom_sites_solution_primary other
_audit_creation_date 2013-04-29
_audit_creation_method CRYSTALS_ver_14.52
_cell_angle_alpha 90.478(2)
_cell_angle_beta 103.055(2)
_cell_angle_gamma 91.907(2)
_cell_formula_units_Z 2
_cell_length_a 11.4869(4)
_cell_length_b 13.5596(4)
_cell_length_c 20.2313(7)
_cell_measurement_reflns_used 9846
_cell_measurement_temperature 120
_cell_measurement_theta_max 30
_cell_measurement_theta_min 3
_cell_volume 3067.63(18)
_computing_cell_refinement 'Apex2 (Bruker AXS, 2006)'
_computing_data_collection 'Apex2 (Bruker AXS, 2006)'
_computing_data_reduction 'Apex2 (Bruker AXS, 2006)'
_computing_molecular_graphics 'CAMERON (Watkin et al., 1996)'
_computing_publication_material 'CRYSTALS (Betteridge et al., 2003)'
_computing_structure_refinement 'CRYSTALS (Betteridge et al., 2003)'
_computing_structure_solution 'Superflip (Palatinus & Chapuis, 2007)'
_diffrn_ambient_temperature 120
_diffrn_measured_fraction_theta_full 0.996
_diffrn_measured_fraction_theta_max 0.996
_diffrn_measurement_device Area
_diffrn_measurement_device_type 'Bruker Kappa Apex2'
_diffrn_measurement_method '\f & \w scans'
_diffrn_radiation_monochromator graphite
_diffrn_radiation_type 'Mo K\a'
_diffrn_radiation_wavelength 0.71073
_diffrn_reflns_av_R_equivalents 0.057
_diffrn_reflns_limit_h_max 16
_diffrn_reflns_limit_h_min -16
_diffrn_reflns_limit_k_max 19
_diffrn_reflns_limit_k_min -19
_diffrn_reflns_limit_l_max 28
_diffrn_reflns_limit_l_min -28
_diffrn_reflns_number 105126
_diffrn_reflns_theta_full 30.009
_diffrn_reflns_theta_max 30.009
_diffrn_reflns_theta_min 1.503
_diffrn_standards_number 0
_exptl_absorpt_coefficient_mu 0.592
_exptl_absorpt_correction_T_max 0.94
_exptl_absorpt_correction_T_min 0.87
_exptl_absorpt_correction_type numerical
_exptl_absorpt_process_details
; 
 Analytical Absorption (De Meulenaer & Tompa, 1965) 
;
_exptl_crystal_colour violet
_exptl_crystal_density_diffrn 1.268
_exptl_crystal_density_method 'not measured'
_exptl_crystal_description prism
_exptl_crystal_F_000 1248
_exptl_crystal_size_max 0.330
_exptl_crystal_size_mid 0.230
_exptl_crystal_size_min 0.110
_refine_diff_density_max 0.62
_refine_diff_density_min -0.52
_refine_ls_extinction_method None
_refine_ls_goodness_of_fit_ref 1.0000
_refine_ls_hydrogen_treatment constr
_refine_ls_matrix_type full
_refine_ls_number_parameters 649
_refine_ls_number_reflns 17830
_refine_ls_number_restraints 0
_refine_ls_R_factor_all 0.0436
_refine_ls_R_factor_gt 0.0309
_refine_ls_shift/su_max 0.0014840
_refine_ls_shift/su_mean 0.0000400
_refine_ls_structure_factor_coef Fsqd
_refine_ls_weighting_details
;
 Method= Modified Sheldrick 
 w=1/[\s^2^(F^2^) + ( 0.03P)^2^ + 1.63P] 
 ,where P=(max(Fo^2^,0) + 2Fc^2^)/3 
;
_refine_ls_weighting_scheme calc
_refine_ls_wR_factor_all 0.0706
_refine_ls_wR_factor_gt 0.0668
_refine_ls_wR_factor_ref 0.0706
_reflns_limit_h_max 15
_reflns_limit_h_min -16
_reflns_limit_k_max 19
_reflns_limit_k_min -19
_reflns_limit_l_max 28
_reflns_limit_l_min 0
_reflns_number_gt 14170
_reflns_number_total 17830
_reflns_threshold_expression I>2.0\s(I)
_oxford_diffrn_Wilson_B_factor 0.00
_oxford_diffrn_Wilson_scale 0.00
_oxford_refine_ls_r_factor_ref 0.0436
_oxford_refine_ls_scale 0.13922(2)
_oxford_reflns_number_all 17830
_oxford_reflns_threshold_expression_ref I>-10.0\s(I)
_oxford_structure_analysis_title 'slmV_025_0m in P-1'
_cod_data_source_file om500217a_si_002.cif
_cod_data_source_block 12
_cod_depositor_comments
;
The following automatic conversions were performed:

'_atom_sites_solution_primary' value 'Other' changed to 'other'
according to
/usr/data/users/saulius/crontab/automatic-downloads/rss-feeds/ACS/lib/dictionaries/cif_core.dic
dictionary named 'cif_core.dic' version 2.4.2 from 2011-04-26.

Automatic conversion script
Id: cif_fix_values 2281 2013-09-26 08:29:07Z andrius 

 Adding full bibliography for 4082958--4082963.cif.
;
_cod_original_sg_symbol_Hall '-P 1 '
_cod_original_sg_symbol_H-M 'P -1 '
_cod_original_formula_sum 'C63 H97 Co1 N3 P3 S1 Zr1'
_cod_database_code 4082960

loop_
_symmetry_equiv_pos_as_xyz
x,y,z
-x,-y,-z

loop_
_atom_site_label
_atom_site_type_symbol
_atom_site_fract_x
_atom_site_fract_y
_atom_site_fract_z
_atom_site_U_iso_or_equiv
_atom_site_occupancy
_atom_site_adp_type
_atom_site_refinement_flags_posn
Zr1 Zr 0.273574(12) 0.154583(10) 0.281142(7) 0.0112 1.0000 Uani .
Co1 Co 0.315034(17) -0.016773(14) 0.286383(9) 0.0116 1.0000 Uani .
S1 S 0.47713(3) 0.06755(3) 0.339663(18) 0.0147 1.0000 Uani .
P1 P 0.18875(3) -0.01459(3) 0.187967(18) 0.0131 1.0000 Uani .
P2 P 0.20944(3) -0.00163(3) 0.365868(18) 0.0128 1.0000 Uani .
P3 P 0.23033(3) 0.35163(3) 0.280396(19) 0.0146 1.0000 Uani .
N1 N 0.18646(11) 0.10980(9) 0.17905(6) 0.0143 1.0000 Uani .
N2 N 0.17467(11) 0.11859(9) 0.35766(6) 0.0136 1.0000 Uani .
N3 N 0.36102(11) 0.29781(9) 0.28120(6) 0.0147 1.0000 Uani .
C1 C 0.13746(13) 0.16887(10) 0.12144(7) 0.0143 1.0000 Uani .
C2 C 0.02997(13) 0.21849(11) 0.11871(7) 0.0168 1.0000 Uani .
C3 C -0.03890(14) 0.20615(12) 0.17309(8) 0.0207 1.0000 Uani .
C4 C -0.01297(14) 0.28062(11) 0.06514(8) 0.0191 1.0000 Uani .
C5 C 0.04601(14) 0.29716(11) 0.01325(8) 0.0191 1.0000 Uani .
C6 C -0.00226(16) 0.36476(12) -0.04427(8) 0.0252 1.0000 Uani .
C7 C 0.15180(14) 0.24916(11) 0.01677(8) 0.0187 1.0000 Uani .
C8 C 0.19920(13) 0.18598(11) 0.06954(7) 0.0169 1.0000 Uani .
C9 C 0.31683(14) 0.14141(12) 0.06814(8) 0.0212 1.0000 Uani .
C10 C 0.23946(14) -0.07564(11) 0.11759(7) 0.0180 1.0000 Uani .
C11 C 0.15699(15) -0.07148(13) 0.04675(8) 0.0244 1.0000 Uani .
C12 C 0.27385(15) -0.18205(12) 0.13463(9) 0.0242 1.0000 Uani .
C13 C 0.02976(13) -0.05737(11) 0.17942(7) 0.0167 1.0000 Uani .
C14 C -0.06208(14) -0.03172(13) 0.11442(8) 0.0224 1.0000 Uani .
C15 C 0.01644(15) -0.16735(12) 0.19350(9) 0.0242 1.0000 Uani .
C16 C 0.11113(13) 0.17514(10) 0.39787(7) 0.0148 1.0000 Uani .
C17 C 0.17373(14) 0.22761(11) 0.45647(7) 0.0166 1.0000 Uani .
C18 C 0.30724(14) 0.22474(12) 0.48250(8) 0.0209 1.0000 Uani .
C19 C 0.11073(15) 0.28625(11) 0.49205(8) 0.0196 1.0000 Uani .
C20 C -0.01195(15) 0.29665(11) 0.47197(8) 0.0196 1.0000 Uani .
C21 C -0.07517(17) 0.36764(12) 0.50805(9) 0.0261 1.0000 Uani .
C22 C -0.07231(14) 0.24360(11) 0.41517(8) 0.0193 1.0000 Uani .
C23 C -0.01395(13) 0.18320(11) 0.37778(7) 0.0161 1.0000 Uani .
C24 C -0.09112(14) 0.12913(12) 0.31766(8) 0.0214 1.0000 Uani .
C25 C 0.07408(13) -0.08240(11) 0.36278(8) 0.0171 1.0000 Uani .
C26 C -0.00591(14) -0.06271(12) 0.41290(8) 0.0216 1.0000 Uani .
C27 C 0.10907(15) -0.19069(12) 0.36713(9) 0.0236 1.0000 Uani .
C28 C 0.30717(13) -0.01866(11) 0.45161(7) 0.0162 1.0000 Uani .
C29 C 0.24720(15) -0.01448(13) 0.51197(8) 0.0220 1.0000 Uani .
C30 C 0.38482(15) -0.10922(12) 0.45704(8) 0.0231 1.0000 Uani .
C31 C 0.47355(13) 0.34761(11) 0.28130(8) 0.0171 1.0000 Uani .
C32 C 0.55943(14) 0.36391(11) 0.34224(8) 0.0203 1.0000 Uani .
C33 C 0.54139(15) 0.32565(13) 0.40876(8) 0.0253 1.0000 Uani .
C34 C 0.66568(14) 0.41621(12) 0.34096(9) 0.0250 1.0000 Uani .
C35 C 0.69129(15) 0.45059(12) 0.28144(10) 0.0271 1.0000 Uani .
C36 C 0.80602(17) 0.50833(16) 0.28175(12) 0.0416 1.0000 Uani .
C37 C 0.60873(15) 0.42883(12) 0.22168(9) 0.0253 1.0000 Uani .
C38 C 0.50102(14) 0.37763(11) 0.21992(8) 0.0196 1.0000 Uani .
C39 C 0.41978(15) 0.35392(12) 0.15214(8) 0.0235 1.0000 Uani .
C40 C 0.18813(14) 0.43684(11) 0.20801(8) 0.0193 1.0000 Uani .
C41 C 0.26488(16) 0.53148(12) 0.20826(9) 0.0270 1.0000 Uani .
C42 C 0.05603(15) 0.46249(13) 0.19612(9) 0.0250 1.0000 Uani .
C43 C 0.24224(15) 0.42339(11) 0.35997(8) 0.0201 1.0000 Uani .
C44 C 0.33023(17) 0.51265(13) 0.37551(10) 0.0297 1.0000 Uani .
C45 C 0.11843(16) 0.45133(12) 0.36835(9) 0.0265 1.0000 Uani .
C46 C 0.48042(13) -0.01078(10) 0.26744(7) 0.0147 1.0000 Uani .
C47 C 0.53374(13) -0.10838(11) 0.29073(7) 0.0157 1.0000 Uani .
C48 C 0.46066(15) -0.18585(12) 0.30495(8) 0.0220 1.0000 Uani .
C49 C 0.50709(17) -0.27620(12) 0.32633(9) 0.0282 1.0000 Uani .
C50 C 0.62713(17) -0.29117(12) 0.33401(9) 0.0277 1.0000 Uani .
C51 C 0.70140(15) -0.21528(12) 0.32094(9) 0.0263 1.0000 Uani .
C52 C 0.65546(14) -0.12488(12) 0.29942(8) 0.0212 1.0000 Uani .
C53 C 0.53052(12) 0.03325(11) 0.21170(7) 0.0159 1.0000 Uani .
C54 C 0.54085(14) -0.02726(12) 0.15692(8) 0.0195 1.0000 Uani .
C55 C 0.58922(15) 0.00896(13) 0.10457(9) 0.0250 1.0000 Uani .
C56 C 0.63092(15) 0.10645(14) 0.10629(9) 0.0277 1.0000 Uani .
C57 C 0.62387(14) 0.16658(13) 0.16055(9) 0.0245 1.0000 Uani .
C58 C 0.57414(13) 0.13050(11) 0.21281(8) 0.0197 1.0000 Uani .
C59 C 0.6330(2) 0.70701(18) 0.13379(12) 0.0494 1.0000 Uani .
C60 C 0.54193(17) 0.70349(14) 0.06687(10) 0.0317 1.0000 Uani .
C61 C 0.45148(17) 0.61767(13) 0.05972(10) 0.0295 1.0000 Uani .
C62 C 0.35994(18) 0.61499(14) -0.00679(11) 0.0351 1.0000 Uani .
C63 C 0.2755(2) 0.52503(16) -0.01624(13) 0.0467 1.0000 Uani .
H31 H -0.1086 0.2456 0.1635 0.0309 1.0000 Uiso R
H32 H 0.0085 0.2267 0.2164 0.0305 1.0000 Uiso R
H33 H -0.0663 0.1404 0.1757 0.0309 1.0000 Uiso R
H41 H -0.0841 0.3125 0.0646 0.0226 1.0000 Uiso R
H61 H 0.0390 0.3584 -0.0800 0.0391 1.0000 Uiso R
H62 H 0.0064 0.4331 -0.0295 0.0389 1.0000 Uiso R
H63 H -0.0846 0.3487 -0.0632 0.0398 1.0000 Uiso R
H71 H 0.1948 0.2591 -0.0182 0.0222 1.0000 Uiso R
H91 H 0.3663 0.1883 0.0498 0.0321 1.0000 Uiso R
H92 H 0.3590 0.1240 0.1130 0.0300 1.0000 Uiso R
H93 H 0.3051 0.0831 0.0386 0.0305 1.0000 Uiso R
H101 H 0.3122 -0.0388 0.1166 0.0216 1.0000 Uiso R
H111 H 0.2034 -0.0871 0.0146 0.0376 1.0000 Uiso R
H112 H 0.0918 -0.1196 0.0409 0.0364 1.0000 Uiso R
H113 H 0.1257 -0.0060 0.0370 0.0357 1.0000 Uiso R
H121 H 0.3057 -0.2103 0.0990 0.0360 1.0000 Uiso R
H122 H 0.3329 -0.1848 0.1763 0.0352 1.0000 Uiso R
H123 H 0.2071 -0.2229 0.1378 0.0361 1.0000 Uiso R
H131 H 0.0082 -0.0211 0.2169 0.0201 1.0000 Uiso R
H141 H -0.1392 -0.0311 0.1247 0.0332 1.0000 Uiso R
H142 H -0.0439 0.0317 0.0970 0.0331 1.0000 Uiso R
H143 H -0.0651 -0.0811 0.0801 0.0332 1.0000 Uiso R
H151 H -0.0588 -0.1822 0.2064 0.0357 1.0000 Uiso R
H152 H 0.0809 -0.1886 0.2299 0.0346 1.0000 Uiso R
H153 H 0.0184 -0.2064 0.1535 0.0346 1.0000 Uiso R
H181 H 0.3381 0.2887 0.5004 0.0306 1.0000 Uiso R
H182 H 0.3266 0.1775 0.5189 0.0308 1.0000 Uiso R
H183 H 0.3459 0.2061 0.4466 0.0295 1.0000 Uiso R
H191 H 0.1543 0.3235 0.5303 0.0220 1.0000 Uiso R
H211 H -0.1557 0.3445 0.5074 0.0386 1.0000 Uiso R
H212 H -0.0318 0.3753 0.5536 0.0388 1.0000 Uiso R
H213 H -0.0803 0.4315 0.4870 0.0380 1.0000 Uiso R
H221 H -0.1560 0.2482 0.4013 0.0235 1.0000 Uiso R
H241 H -0.1388 0.1742 0.2869 0.0324 1.0000 Uiso R
H242 H -0.1467 0.0832 0.3319 0.0323 1.0000 Uiso R
H243 H -0.0449 0.0920 0.2927 0.0315 1.0000 Uiso R
H251 H 0.0261 -0.0717 0.3174 0.0193 1.0000 Uiso R
H261 H -0.0851 -0.0877 0.3932 0.0326 1.0000 Uiso R
H262 H 0.0225 -0.0958 0.4558 0.0319 1.0000 Uiso R
H263 H -0.0088 0.0069 0.4231 0.0316 1.0000 Uiso R
H271 H 0.0401 -0.2337 0.3509 0.0362 1.0000 Uiso R
H272 H 0.1439 -0.2080 0.4141 0.0341 1.0000 Uiso R
H273 H 0.1662 -0.2036 0.3392 0.0346 1.0000 Uiso R
H281 H 0.3628 0.0371 0.4565 0.0184 1.0000 Uiso R
H291 H 0.3070 -0.0017 0.5533 0.0324 1.0000 Uiso R
H292 H 0.1910 0.0371 0.5073 0.0309 1.0000 Uiso R
H293 H 0.2065 -0.0766 0.5167 0.0321 1.0000 Uiso R
H301 H 0.4372 -0.1107 0.5012 0.0348 1.0000 Uiso R
H302 H 0.3379 -0.1698 0.4510 0.0354 1.0000 Uiso R
H303 H 0.4331 -0.1069 0.4244 0.0338 1.0000 Uiso R
H331 H 0.6076 0.3438 0.4448 0.0394 1.0000 Uiso R
H332 H 0.4718 0.3508 0.4192 0.0395 1.0000 Uiso R
H333 H 0.5311 0.2567 0.4069 0.0395 1.0000 Uiso R
H341 H 0.7200 0.4285 0.3816 0.0303 1.0000 Uiso R
H361 H 0.8516 0.4765 0.2563 0.0641 1.0000 Uiso R
H362 H 0.7920 0.5735 0.2636 0.0642 1.0000 Uiso R
H363 H 0.8533 0.5171 0.3266 0.0636 1.0000 Uiso R
H371 H 0.6239 0.4490 0.1804 0.0300 1.0000 Uiso R
H391 H 0.4657 0.3320 0.1214 0.0349 1.0000 Uiso R
H392 H 0.3767 0.4110 0.1333 0.0346 1.0000 Uiso R
H393 H 0.3614 0.3017 0.1556 0.0330 1.0000 Uiso R
H401 H 0.1946 0.3968 0.1686 0.0217 1.0000 Uiso R
H411 H 0.2485 0.5566 0.1629 0.0394 1.0000 Uiso R
H412 H 0.2464 0.5808 0.2378 0.0386 1.0000 Uiso R
H413 H 0.3498 0.5205 0.2233 0.0392 1.0000 Uiso R
H421 H 0.0283 0.4842 0.1512 0.0373 1.0000 Uiso R
H422 H 0.0465 0.5147 0.2272 0.0358 1.0000 Uiso R
H423 H 0.0077 0.4072 0.2011 0.0358 1.0000 Uiso R
H431 H 0.2710 0.3745 0.3940 0.0236 1.0000 Uiso R
H441 H 0.3475 0.5279 0.4237 0.0456 1.0000 Uiso R
H442 H 0.4055 0.5002 0.3628 0.0440 1.0000 Uiso R
H443 H 0.2952 0.5695 0.3515 0.0446 1.0000 Uiso R
H451 H 0.1225 0.4696 0.4151 0.0403 1.0000 Uiso R
H452 H 0.0903 0.5072 0.3394 0.0386 1.0000 Uiso R
H453 H 0.0623 0.3966 0.3562 0.0382 1.0000 Uiso R
H481 H 0.3760 -0.1783 0.2984 0.0271 1.0000 Uiso R
H491 H 0.4551 -0.3264 0.3357 0.0347 1.0000 Uiso R
H501 H 0.6591 -0.3525 0.3471 0.0340 1.0000 Uiso R
H511 H 0.7834 -0.2251 0.3260 0.0331 1.0000 Uiso R
H521 H 0.7060 -0.0735 0.2901 0.0251 1.0000 Uiso R
H541 H 0.5156 -0.0937 0.1552 0.0205 1.0000 Uiso R
H551 H 0.5937 -0.0328 0.0686 0.0295 1.0000 Uiso R
H561 H 0.6637 0.1304 0.0712 0.0328 1.0000 Uiso R
H571 H 0.6541 0.2320 0.1633 0.0294 1.0000 Uiso R
H581 H 0.5729 0.1714 0.2503 0.0233 1.0000 Uiso R
H591 H 0.6867 0.7638 0.1371 0.0728 1.0000 Uiso R
H592 H 0.5936 0.7114 0.1708 0.0733 1.0000 Uiso R
H593 H 0.6785 0.6486 0.1386 0.0729 1.0000 Uiso R
H601 H 0.4985 0.7654 0.0611 0.0382 1.0000 Uiso R
H602 H 0.5827 0.6993 0.0287 0.0370 1.0000 Uiso R
H611 H 0.4102 0.6203 0.0958 0.0360 1.0000 Uiso R
H612 H 0.4931 0.5570 0.0648 0.0344 1.0000 Uiso R
H621 H 0.3144 0.6743 -0.0106 0.0428 1.0000 Uiso R
H622 H 0.4019 0.6151 -0.0431 0.0418 1.0000 Uiso R
H631 H 0.2199 0.5261 -0.0596 0.0696 1.0000 Uiso R
H632 H 0.2303 0.5231 0.0184 0.0696 1.0000 Uiso R
H633 H 0.3185 0.4652 -0.0140 0.0690 1.0000 Uiso R

loop_
_atom_site_aniso_label
_atom_site_aniso_U_11
_atom_site_aniso_U_22
_atom_site_aniso_U_33
_atom_site_aniso_U_23
_atom_site_aniso_U_13
_atom_site_aniso_U_12
Zr1 0.01123(6) 0.01250(6) 0.01018(6) 0.00061(5) 0.00282(5) 0.00083(5)
Co1 0.01114(9) 0.01367(9) 0.01025(9) 0.00030(7) 0.00262(7) 0.00100(7)
S1 0.01282(16) 0.01665(16) 0.01394(16) -0.00126(13) 0.00154(13) 0.00141(13)
P1 0.01337(17) 0.01519(17) 0.01047(16) -0.00090(13) 0.00201(13) 0.00095(13)
P2 0.01292(16) 0.01460(17) 0.01116(16) 0.00152(13) 0.00321(13) 0.00085(13)
P3 0.01417(17) 0.01338(17) 0.01724(18) 0.00170(14) 0.00534(14) 0.00146(13)
N1 0.0158(6) 0.0167(6) 0.0103(5) 0.0013(4) 0.0023(4) 0.0024(5)
N2 0.0137(6) 0.0152(6) 0.0128(5) 0.0008(4) 0.0044(4) 0.0024(4)
N3 0.0130(6) 0.0138(6) 0.0177(6) 0.0011(5) 0.0044(5) 0.0008(4)
C1 0.0144(7) 0.0152(6) 0.0125(6) 0.0007(5) 0.0011(5) 0.0007(5)
C2 0.0154(7) 0.0194(7) 0.0147(7) -0.0003(6) 0.0013(5) 0.0001(5)
C3 0.0167(7) 0.0258(8) 0.0203(7) 0.0015(6) 0.0053(6) 0.0029(6)
C4 0.0166(7) 0.0192(7) 0.0196(7) 0.0000(6) 0.0001(6) 0.0038(6)
C5 0.0234(8) 0.0158(7) 0.0151(7) 0.0022(6) -0.0024(6) 0.0009(6)
C6 0.0326(9) 0.0196(8) 0.0197(8) 0.0041(6) -0.0019(7) 0.0020(7)
C7 0.0219(8) 0.0197(7) 0.0138(7) 0.0022(6) 0.0029(6) -0.0012(6)
C8 0.0171(7) 0.0194(7) 0.0136(7) 0.0010(5) 0.0023(5) 0.0010(6)
C9 0.0195(7) 0.0272(8) 0.0188(7) 0.0052(6) 0.0074(6) 0.0047(6)
C10 0.0184(7) 0.0215(7) 0.0144(7) -0.0041(6) 0.0042(6) 0.0015(6)
C11 0.0251(8) 0.0339(9) 0.0136(7) -0.0057(6) 0.0030(6) 0.0035(7)
C12 0.0260(8) 0.0200(8) 0.0273(8) -0.0064(6) 0.0073(7) 0.0035(6)
C13 0.0137(7) 0.0214(7) 0.0144(7) -0.0023(6) 0.0025(5) -0.0014(5)
C14 0.0169(7) 0.0287(8) 0.0188(7) -0.0039(6) -0.0014(6) 0.0001(6)
C15 0.0250(8) 0.0215(8) 0.0253(8) -0.0009(6) 0.0048(7) -0.0050(6)
C16 0.0175(7) 0.0152(7) 0.0134(6) 0.0030(5) 0.0069(5) 0.0020(5)
C17 0.0196(7) 0.0167(7) 0.0140(7) 0.0011(5) 0.0052(6) -0.0006(5)
C18 0.0203(8) 0.0230(8) 0.0179(7) -0.0033(6) 0.0017(6) -0.0011(6)
C19 0.0277(8) 0.0174(7) 0.0148(7) -0.0009(6) 0.0075(6) 0.0002(6)
C20 0.0276(8) 0.0154(7) 0.0202(7) 0.0028(6) 0.0140(6) 0.0042(6)
C21 0.0352(9) 0.0220(8) 0.0259(8) 0.0000(7) 0.0160(7) 0.0071(7)
C22 0.0192(7) 0.0194(7) 0.0221(8) 0.0041(6) 0.0101(6) 0.0043(6)
C23 0.0177(7) 0.0165(7) 0.0155(7) 0.0034(5) 0.0061(6) 0.0023(5)
C24 0.0172(7) 0.0271(8) 0.0192(7) -0.0002(6) 0.0029(6) 0.0014(6)
C25 0.0171(7) 0.0197(7) 0.0146(7) 0.0009(5) 0.0042(5) -0.0021(6)
C26 0.0200(8) 0.0265(8) 0.0199(8) 0.0024(6) 0.0085(6) -0.0038(6)
C27 0.0264(8) 0.0193(8) 0.0251(8) 0.0030(6) 0.0058(7) -0.0016(6)
C28 0.0159(7) 0.0201(7) 0.0124(6) 0.0031(5) 0.0027(5) 0.0014(5)
C29 0.0215(8) 0.0310(9) 0.0138(7) 0.0040(6) 0.0041(6) 0.0016(6)
C30 0.0236(8) 0.0252(8) 0.0199(8) 0.0066(6) 0.0028(6) 0.0070(6)
C31 0.0136(7) 0.0130(6) 0.0255(8) 0.0008(6) 0.0058(6) 0.0016(5)
C32 0.0160(7) 0.0164(7) 0.0280(8) 0.0015(6) 0.0036(6) 0.0027(6)
C33 0.0226(8) 0.0264(8) 0.0232(8) 0.0026(7) -0.0019(6) -0.0018(6)
C34 0.0155(7) 0.0212(8) 0.0361(9) -0.0008(7) 0.0013(7) 0.0016(6)
C35 0.0154(7) 0.0202(8) 0.0476(11) 0.0000(7) 0.0112(7) -0.0005(6)
C36 0.0201(9) 0.0403(11) 0.0669(15) -0.0007(10) 0.0168(9) -0.0079(8)
C37 0.0227(8) 0.0211(8) 0.0365(10) 0.0033(7) 0.0160(7) 0.0006(6)
C38 0.0174(7) 0.0167(7) 0.0271(8) 0.0014(6) 0.0096(6) 0.0022(6)
C39 0.0241(8) 0.0262(8) 0.0237(8) 0.0033(6) 0.0123(7) 0.0019(6)
C40 0.0205(8) 0.0186(7) 0.0206(7) 0.0052(6) 0.0074(6) 0.0050(6)
C41 0.0280(9) 0.0213(8) 0.0346(9) 0.0092(7) 0.0126(7) 0.0031(7)
C42 0.0215(8) 0.0247(8) 0.0288(9) 0.0070(7) 0.0047(7) 0.0079(6)
C43 0.0271(8) 0.0149(7) 0.0201(7) 0.0013(6) 0.0085(6) 0.0029(6)
C44 0.0373(10) 0.0204(8) 0.0316(9) -0.0053(7) 0.0087(8) -0.0040(7)
C45 0.0327(9) 0.0212(8) 0.0307(9) 0.0011(7) 0.0176(7) 0.0059(7)
C46 0.0133(6) 0.0154(7) 0.0156(7) -0.0007(5) 0.0034(5) 0.0017(5)
C47 0.0167(7) 0.0157(7) 0.0143(7) -0.0012(5) 0.0026(5) 0.0022(5)
C48 0.0187(7) 0.0220(8) 0.0258(8) 0.0032(6) 0.0057(6) 0.0008(6)
C49 0.0343(10) 0.0184(8) 0.0319(9) 0.0051(7) 0.0076(8) -0.0027(7)
C50 0.0374(10) 0.0178(8) 0.0251(8) 0.0004(6) 0.0001(7) 0.0079(7)
C51 0.0202(8) 0.0248(8) 0.0313(9) -0.0012(7) -0.0011(7) 0.0085(6)
C52 0.0161(7) 0.0183(7) 0.0278(8) 0.0004(6) 0.0022(6) 0.0016(6)
C53 0.0107(6) 0.0200(7) 0.0173(7) 0.0026(6) 0.0030(5) 0.0043(5)
C54 0.0172(7) 0.0220(7) 0.0201(7) 0.0009(6) 0.0058(6) 0.0040(6)
C55 0.0234(8) 0.0330(9) 0.0224(8) 0.0007(7) 0.0118(7) 0.0080(7)
C56 0.0228(8) 0.0369(10) 0.0287(9) 0.0101(7) 0.0158(7) 0.0061(7)
C57 0.0182(8) 0.0244(8) 0.0337(9) 0.0076(7) 0.0108(7) 0.0021(6)
C58 0.0154(7) 0.0205(7) 0.0246(8) 0.0016(6) 0.0072(6) 0.0034(6)
C59 0.0553(14) 0.0431(13) 0.0456(13) -0.0027(10) 0.0026(11) 0.0001(11)
C60 0.0343(10) 0.0283(9) 0.0354(10) 0.0016(8) 0.0138(8) 0.0015(8)
C61 0.0332(10) 0.0263(9) 0.0342(10) 0.0037(7) 0.0178(8) 0.0036(7)
C62 0.0342(10) 0.0317(10) 0.0415(11) -0.0011(8) 0.0127(9) 0.0030(8)
C63 0.0370(12) 0.0389(12) 0.0655(15) -0.0103(11) 0.0154(11) -0.0012(9)

loop_
_atom_type_symbol
_atom_type_scat_dispersion_real
_atom_type_scat_dispersion_imag
_atom_type_scat_Cromer_Mann_a1
_atom_type_scat_Cromer_Mann_b1
_atom_type_scat_Cromer_Mann_a2
_atom_type_scat_Cromer_Mann_b2
_atom_type_scat_Cromer_Mann_a3
_atom_type_scat_Cromer_Mann_b3
_atom_type_scat_Cromer_Mann_a4
_atom_type_scat_Cromer_Mann_b4
_atom_type_scat_Cromer_Mann_c
_atom_type_scat_source
C 0.0033 0.0016 2.3100 20.8439 1.0200 10.2075 1.5886 0.5687 0.8650 51.6512 0.2156 'International Tables Vol C 4.2.6.8 and 6.1.1.4'
H 0.0000 0.0000 0.4930 10.5109 0.3229 26.1257 0.1402 3.1424 0.0408 57.7998 0.0030 'International Tables Vol C 4.2.6.8 and 6.1.1.4'
N 0.0061 0.0033 12.2126 0.0057 3.1322 9.8933 2.0125 28.9975 1.1663 0.5826 -11.5290 'International Tables Vol C 4.2.6.8 and 6.1.1.4'
P 0.1023 0.0942 6.4345 1.9067 4.1791 27.1570 1.7800 0.5260 1.4908 68.1645 1.1149 'International Tables Vol C 4.2.6.8 and 6.1.1.4'
S 0.1246 0.1234 6.9053 1.4679 5.2034 22.2151 1.4379 0.2536 1.5863 56.1720 0.8669 'International Tables Vol C 4.2.6.8 and 6.1.1.4'
Co 0.3494 0.9721 12.2841 4.2791 7.3409 0.2784 4.0034 13.5359 2.3488 71.1692 1.0118 'International Tables Vol C 4.2.6.8 and 6.1.1.4'
Zr -2.9673 0.5597 17.8765 1.2762 10.9480 11.9160 5.4173 0.1176 3.6572 87.6627 2.0693 'International Tables Vol C 4.2.6.8 and 6.1.1.4'

loop_
_geom_angle_atom_site_label_1
_geom_angle_atom_site_label_2
_geom_angle_atom_site_label_3
_geom_angle
_geom_angle_publ_flag
Co1 Zr1 S1 51.143(9) yes
Co1 Zr1 P1 46.825(9) yes
S1 Zr1 P1 92.909(11) yes
Co1 Zr1 P2 48.611(9) yes
S1 Zr1 P2 73.134(11) yes
P1 Zr1 P2 74.607(11) yes
Co1 Zr1 P3 177.761(11) yes
S1 Zr1 P3 127.254(12) yes
P1 Zr1 P3 135.357(12) yes
P2 Zr1 P3 130.157(12) yes
Co1 Zr1 N1 80.43(3) yes
S1 Zr1 N1 117.99(3) yes
P1 Zr1 N1 34.59(3) yes
P2 Zr1 N1 104.63(3) yes
P3 Zr1 N1 101.80(3) yes
Co1 Zr1 N2 83.69(3) yes
S1 Zr1 N2 97.38(3) yes
P1 Zr1 N2 98.23(3) yes
P2 Zr1 N2 35.15(3) yes
P3 Zr1 N2 95.18(3) yes
Co1 Zr1 N3 141.26(3) yes
S1 Zr1 N3 93.38(3) yes
P1 Zr1 N3 139.46(3) yes
P2 Zr1 N3 145.02(3) yes
P3 Zr1 N3 38.13(3) yes
N1 Zr1 N2 115.15(5) yes
N1 Zr1 N3 110.14(5) yes
N2 Zr1 N3 120.53(5) yes
Zr1 Co1 S1 71.495(11) yes
Zr1 Co1 P1 80.354(12) yes
S1 Co1 P1 137.478(16) yes
Zr1 Co1 P2 78.153(12) yes
S1 Co1 P2 97.637(15) yes
P1 Co1 P2 107.175(16) yes
Zr1 Co1 C46 99.67(4) yes
S1 Co1 C46 50.40(4) yes
P1 Co1 C46 106.57(4) yes
P2 Co1 C46 145.26(4) yes
Zr1 S1 Co1 57.362(10) yes
Zr1 S1 C46 95.36(5) yes
Co1 S1 C46 59.46(5) yes
Zr1 P1 Co1 52.821(10) yes
Zr1 P1 N1 46.06(4) yes
Co1 P1 N1 97.53(4) yes
Zr1 P1 C10 135.84(5) yes
Co1 P1 C10 114.93(5) yes
N1 P1 C10 111.49(7) yes
Zr1 P1 C13 116.39(5) yes
Co1 P1 C13 120.39(5) yes
N1 P1 C13 105.94(6) yes
C10 P1 C13 105.91(7) yes
Zr1 P2 Co1 53.237(9) yes
Zr1 P2 N2 47.51(4) yes
Co1 P2 N2 100.65(4) yes
Zr1 P2 C25 134.90(5) yes
Co1 P2 C25 120.17(5) yes
N2 P2 C25 111.40(6) yes
Zr1 P2 C28 118.59(5) yes
Co1 P2 C28 110.12(5) yes
N2 P2 C28 108.55(6) yes
C25 P2 C28 105.59(7) yes
Zr1 P3 N3 52.08(4) yes
Zr1 P3 C40 130.16(5) yes
N3 P3 C40 111.98(6) yes
Zr1 P3 C43 121.69(5) yes
N3 P3 C43 109.86(7) yes
C40 P3 C43 108.14(7) yes
P1 N1 Zr1 99.35(6) yes
P1 N1 C1 130.83(10) yes
Zr1 N1 C1 129.78(9) yes
P2 N2 Zr1 97.34(5) yes
P2 N2 C16 127.73(10) yes
Zr1 N2 C16 134.49(9) yes
P3 N3 Zr1 89.79(5) yes
P3 N3 C31 126.38(10) yes
Zr1 N3 C31 143.83(9) yes
N1 C1 C2 120.03(13) yes
N1 C1 C8 121.47(13) yes
C2 C1 C8 118.27(13) yes
C1 C2 C3 121.33(13) yes
C1 C2 C4 119.87(14) yes
C3 C2 C4 118.80(13) yes
C2 C3 H31 110.3 no
C2 C3 H32 111.2 no
H31 C3 H32 107.7 no
C2 C3 H33 111.9 no
H31 C3 H33 106.6 no
H32 C3 H33 108.9 no
C2 C4 C5 122.49(14) yes
C2 C4 H41 118.2 no
C5 C4 H41 119.4 no
C4 C5 C6 121.54(14) yes
C4 C5 C7 117.22(14) yes
C6 C5 C7 121.24(15) yes
C5 C6 H61 111.3 no
C5 C6 H62 111.4 no
H61 C6 H62 107.2 no
C5 C6 H63 110.3 no
H61 C6 H63 107.1 no
H62 C6 H63 109.3 no
C5 C7 C8 122.69(14) yes
C5 C7 H71 119.3 no
C8 C7 H71 118.0 no
C1 C8 C7 119.45(14) yes
C1 C8 C9 123.52(13) yes
C7 C8 C9 117.02(13) yes
C8 C9 H91 109.7 no
C8 C9 H92 111.2 no
H91 C9 H92 108.7 no
C8 C9 H93 110.9 no
H91 C9 H93 106.8 no
H92 C9 H93 109.4 no
P1 C10 C11 117.00(11) yes
P1 C10 C12 111.49(11) yes
C11 C10 C12 110.26(13) yes
P1 C10 H101 102.7 no
C11 C10 H101 107.7 no
C12 C10 H101 106.9 no
C10 C11 H111 107.4 no
C10 C11 H112 111.8 no
H111 C11 H112 107.6 no
C10 C11 H113 111.8 no
H111 C11 H113 108.4 no
H112 C11 H113 109.6 no
C10 C12 H121 109.9 no
C10 C12 H122 111.1 no
H121 C12 H122 108.6 no
C10 C12 H123 112.1 no
H121 C12 H123 106.0 no
H122 C12 H123 108.9 no
P1 C13 C14 118.33(11) yes
P1 C13 C15 112.92(11) yes
C14 C13 C15 109.27(13) yes
P1 C13 H131 101.6 no
C14 C13 H131 106.7 no
C15 C13 H131 107.0 no
C13 C14 H141 108.3 no
C13 C14 H142 112.0 no
H141 C14 H142 109.4 no
C13 C14 H143 110.4 no
H141 C14 H143 107.6 no
H142 C14 H143 109.0 no
C13 C15 H151 110.9 no
C13 C15 H152 111.7 no
H151 C15 H152 107.9 no
C13 C15 H153 110.4 no
H151 C15 H153 108.5 no
H152 C15 H153 107.3 no
N2 C16 C17 120.55(13) yes
N2 C16 C23 120.78(13) yes
C17 C16 C23 118.60(13) yes
C16 C17 C18 123.19(13) yes
C16 C17 C19 119.27(14) yes
C18 C17 C19 117.54(14) yes
C17 C18 H181 109.6 no
C17 C18 H182 110.3 no
H181 C18 H182 108.1 no
C17 C18 H183 110.9 no
H181 C18 H183 109.2 no
H182 C18 H183 108.7 no
C17 C19 C20 122.74(14) yes
C17 C19 H191 118.6 no
C20 C19 H191 118.6 no
C19 C20 C21 121.14(15) yes
C19 C20 C22 117.35(14) yes
C21 C20 C22 121.40(15) yes
C20 C21 H211 111.6 no
C20 C21 H212 108.8 no
H211 C21 H212 109.2 no
C20 C21 H213 111.2 no
H211 C21 H213 107.3 no
H212 C21 H213 108.6 no
C20 C22 C23 122.39(14) yes
C20 C22 H221 118.8 no
C23 C22 H221 118.8 no
C16 C23 C22 119.63(14) yes
C16 C23 C24 123.79(13) yes
C22 C23 C24 116.58(13) yes
C23 C24 H241 111.2 no
C23 C24 H242 110.7 no
H241 C24 H242 106.6 no
C23 C24 H243 112.3 no
H241 C24 H243 108.4 no
H242 C24 H243 107.4 no
P2 C25 C26 119.35(11) yes
P2 C25 C27 109.51(11) yes
C26 C25 C27 109.33(13) yes
P2 C25 H251 102.9 no
C26 C25 H251 107.0 no
C27 C25 H251 108.0 no
C25 C26 H261 108.6 no
C25 C26 H262 111.5 no
H261 C26 H262 108.2 no
C25 C26 H263 112.2 no
H261 C26 H263 108.9 no
H262 C26 H263 107.3 no
C25 C27 H271 110.7 no
C25 C27 H272 110.7 no
H271 C27 H272 107.8 no
C25 C27 H273 111.0 no
H271 C27 H273 107.3 no
H272 C27 H273 109.3 no
P2 C28 C29 116.78(10) yes
P2 C28 C30 114.20(10) yes
C29 C28 C30 109.82(12) yes
P2 C28 H281 103.1 no
C29 C28 H281 106.9 no
C30 C28 H281 104.9 no
C28 C29 H291 109.7 no
C28 C29 H292 111.7 no
H291 C29 H292 107.7 no
C28 C29 H293 110.8 no
H291 C29 H293 107.8 no
H292 C29 H293 108.9 no
C28 C30 H301 109.8 no
C28 C30 H302 112.1 no
H301 C30 H302 107.1 no
C28 C30 H303 110.8 no
H301 C30 H303 107.8 no
H302 C30 H303 109.0 no
N3 C31 C32 120.59(14) yes
N3 C31 C38 120.40(14) yes
C32 C31 C38 118.97(14) yes
C31 C32 C33 122.06(14) yes
C31 C32 C34 119.14(15) yes
C33 C32 C34 118.80(15) yes
C32 C33 H331 111.1 no
C32 C33 H332 111.1 no
H331 C33 H332 108.1 no
C32 C33 H333 110.6 no
H331 C33 H333 109.1 no
H332 C33 H333 106.7 no
C32 C34 C35 122.42(16) yes
C32 C34 H341 118.1 no
C35 C34 H341 119.4 no
C34 C35 C36 121.25(18) yes
C34 C35 C37 117.47(15) yes
C36 C35 C37 121.27(17) yes
C35 C36 H361 111.4 no
C35 C36 H362 112.4 no
H361 C36 H362 107.4 no
C35 C36 H363 111.2 no
H361 C36 H363 107.9 no
H362 C36 H363 106.4 no
C35 C37 C38 122.58(16) yes
C35 C37 H371 120.0 no
C38 C37 H371 117.4 no
C31 C38 C37 119.21(15) yes
C31 C38 C39 122.36(14) yes
C37 C38 C39 118.41(15) yes
C38 C39 H391 109.6 no
C38 C39 H392 111.4 no
H391 C39 H392 108.6 no
C38 C39 H393 111.2 no
H391 C39 H393 108.1 no
H392 C39 H393 107.9 no
P3 C40 C41 118.11(12) yes
P3 C40 C42 111.20(11) yes
C41 C40 C42 109.54(13) yes
P3 C40 H401 103.7 no
C41 C40 H401 107.7 no
C42 C40 H401 105.7 no
C40 C41 H411 108.1 no
C40 C41 H412 111.6 no
H411 C41 H412 108.4 no
C40 C41 H413 112.5 no
H411 C41 H413 109.6 no
H412 C41 H413 106.6 no
C40 C42 H421 110.1 no
C40 C42 H422 110.0 no
H421 C42 H422 108.6 no
C40 C42 H423 111.5 no
H421 C42 H423 106.4 no
H422 C42 H423 110.0 no
P3 C43 C44 119.27(11) yes
P3 C43 C45 110.63(12) yes
C44 C43 C45 110.50(13) yes
P3 C43 H431 101.6 no
C44 C43 H431 106.8 no
C45 C43 H431 106.9 no
C43 C44 H441 109.5 no
C43 C44 H442 111.9 no
H441 C44 H442 108.2 no
C43 C44 H443 110.0 no
H441 C44 H443 108.1 no
H442 C44 H443 108.9 no
C43 C45 H451 109.7 no
C43 C45 H452 110.0 no
H451 C45 H452 109.1 no
C43 C45 H453 110.6 no
H451 C45 H453 108.5 no
H452 C45 H453 109.0 no
S1 C46 Co1 70.14(5) yes
S1 C46 C47 110.36(10) yes
Co1 C46 C47 105.27(10) yes
S1 C46 C53 117.56(10) yes
Co1 C46 C53 133.22(10) yes
C47 C46 C53 112.79(12) yes
C46 C47 C48 119.97(13) yes
C46 C47 C52 122.45(13) yes
C48 C47 C52 117.57(14) yes
C47 C48 C49 121.22(15) yes
C47 C48 H481 120.3 no
C49 C48 H481 118.4 no
C48 C49 C50 120.27(16) yes
C48 C49 H491 118.7 no
C50 C49 H491 121.1 no
C49 C50 C51 119.55(15) yes
C49 C50 H501 121.0 no
C51 C50 H501 119.4 no
C50 C51 C52 120.43(16) yes
C50 C51 H511 120.0 no
C52 C51 H511 119.6 no
C47 C52 C51 120.95(15) yes
C47 C52 H521 118.7 no
C51 C52 H521 120.3 no
C46 C53 C54 118.88(13) yes
C46 C53 C58 123.53(13) yes
C54 C53 C58 117.49(14) yes
C53 C54 C55 121.41(15) yes
C53 C54 H541 120.1 no
C55 C54 H541 118.4 no
C54 C55 C56 120.14(15) yes
C54 C55 H551 119.3 no
C56 C55 H551 120.5 no
C55 C56 C57 119.27(15) yes
C55 C56 H561 120.0 no
C57 C56 H561 120.8 no
C56 C57 C58 120.60(16) yes
C56 C57 H571 120.4 no
C58 C57 H571 119.0 no
C57 C58 C53 121.05(15) yes
C57 C58 H581 119.7 no
C53 C58 H581 119.2 no
C60 C59 H591 111.4 no
C60 C59 H592 110.3 no
H591 C59 H592 107.3 no
C60 C59 H593 110.0 no
H591 C59 H593 109.0 no
H592 C59 H593 108.8 no
C59 C60 C61 113.93(17) yes
C59 C60 H601 109.5 no
C61 C60 H601 108.6 no
C59 C60 H602 110.2 no
C61 C60 H602 108.0 no
H601 C60 H602 106.3 no
C60 C61 C62 113.81(15) yes
C60 C61 H611 109.8 no
C62 C61 H611 108.4 no
C60 C61 H612 109.0 no
C62 C61 H612 109.3 no
H611 C61 H612 106.3 no
C61 C62 C63 113.82(18) yes
C61 C62 H621 109.4 no
C63 C62 H621 109.6 no
C61 C62 H622 108.2 no
C63 C62 H622 108.2 no
H621 C62 H622 107.5 no
C62 C63 H631 110.7 no
C62 C63 H632 110.8 no
H631 C63 H632 108.0 no
C62 C63 H633 111.2 no
H631 C63 H633 108.1 no
H632 C63 H633 108.0 no

loop_
_geom_bond_atom_site_label_1
_geom_bond_atom_site_label_2
_geom_bond_distance
_geom_bond_publ_flag
Zr1 Co1 2.3857(2) yes
Zr1 S1 2.6866(4) yes
Zr1 P1 2.9520(4) yes
Zr1 P2 2.9146(4) yes
Zr1 P3 2.7335(4) yes
Zr1 N1 2.1543(12) yes
Zr1 N2 2.1670(12) yes
Zr1 N3 2.1564(12) yes
Co1 S1 2.2062(4) yes
Co1 P1 2.1837(4) yes
Co1 P2 2.2342(4) yes
Co1 C46 2.0203(14) yes
S1 C46 1.8073(15) yes
P1 N1 1.6982(13) yes
P1 C10 1.8545(15) yes
P1 C13 1.8673(15) yes
P2 N2 1.6918(12) yes
P2 C25 1.8608(15) yes
P2 C28 1.8619(15) yes
P3 N3 1.6878(12) yes
P3 C40 1.8599(15) yes
P3 C43 1.8500(16) yes
N1 C1 1.4374(18) yes
N2 C16 1.4413(18) yes
N3 C31 1.4380(18) yes
C1 C2 1.416(2) yes
C1 C8 1.410(2) yes
C2 C3 1.501(2) yes
C2 C4 1.389(2) yes
C3 H31 0.962 no
C3 H32 0.955 no
C3 H33 0.941 no
C4 C5 1.388(2) yes
C4 H41 0.934 no
C5 C6 1.504(2) yes
C5 C7 1.386(2) yes
C6 H61 0.955 no
C6 H62 0.966 no
C6 H63 0.954 no
C7 C8 1.398(2) yes
C7 H71 0.958 no
C8 C9 1.504(2) yes
C9 H91 0.970 no
C9 H92 0.962 no
C9 H93 0.975 no
C10 C11 1.532(2) yes
C10 C12 1.530(2) yes
C10 H101 0.963 no
C11 H111 0.956 no
C11 H112 0.963 no
C11 H113 0.974 no
C12 H121 0.961 no
C12 H122 0.957 no
C12 H123 0.945 no
C13 C14 1.539(2) yes
C13 C15 1.530(2) yes
C13 H131 0.982 no
C14 H141 0.955 no
C14 H142 0.966 no
C14 H143 0.954 no
C15 H151 0.973 no
C15 H152 0.971 no
C15 H153 0.969 no
C16 C17 1.413(2) yes
C16 C23 1.410(2) yes
C17 C18 1.507(2) yes
C17 C19 1.392(2) yes
C18 H181 0.962 no
C18 H182 0.972 no
C18 H183 0.969 no
C19 C20 1.388(2) yes
C19 H191 0.953 no
C20 C21 1.504(2) yes
C20 C22 1.383(2) yes
C21 H211 0.965 no
C21 H212 0.947 no
C21 H213 0.965 no
C22 C23 1.396(2) yes
C22 H221 0.943 no
C23 C24 1.503(2) yes
C24 H241 0.967 no
C24 H242 0.968 no
C24 H243 0.961 no
C25 C26 1.542(2) yes
C25 C27 1.533(2) yes
C25 H251 0.973 no
C26 H261 0.956 no
C26 H262 0.974 no
C26 H263 0.968 no
C27 H271 0.961 no
C27 H272 0.978 no
C27 H273 0.977 no
C28 C29 1.533(2) yes
C28 C30 1.532(2) yes
C28 H281 0.963 no
C29 H291 0.965 no
C29 H292 0.958 no
C29 H293 0.966 no
C30 H301 0.959 no
C30 H302 0.958 no
C30 H303 0.953 no
C31 C32 1.405(2) yes
C31 C38 1.409(2) yes
C32 C33 1.501(2) yes
C32 C34 1.396(2) yes
C33 H331 0.952 no
C33 H332 0.945 no
C33 H333 0.937 no
C34 C35 1.383(3) yes
C34 H341 0.924 no
C35 C36 1.509(2) yes
C35 C37 1.380(3) yes
C36 H361 0.927 no
C36 H362 0.965 no
C36 H363 0.951 no
C37 C38 1.392(2) yes
C37 H371 0.932 no
C38 C39 1.500(2) yes
C39 H391 0.953 no
C39 H392 0.967 no
C39 H393 0.973 no
C40 C41 1.532(2) yes
C40 C42 1.534(2) yes
C40 H401 0.980 no
C41 H411 0.961 no
C41 H412 0.954 no
C41 H413 0.971 no
C42 H421 0.945 no
C42 H422 0.968 no
C42 H423 0.938 no
C43 C44 1.534(2) yes
C43 C45 1.529(2) yes
C43 H431 0.971 no
C44 H441 0.969 no
C44 H442 0.976 no
C44 H443 0.965 no
C45 H451 0.966 no
C45 H452 0.980 no
C45 H453 0.959 no
C46 C47 1.511(2) yes
C46 C53 1.497(2) yes
C47 C48 1.395(2) yes
C47 C52 1.395(2) yes
C48 C49 1.386(2) yes
C48 H481 0.961 no
C49 C50 1.374(3) yes
C49 H491 0.939 no
C50 C51 1.380(3) yes
C50 H501 0.936 no
C51 C52 1.385(2) yes
C51 H511 0.939 no
C52 H521 0.939 no
C53 C54 1.402(2) yes
C53 C58 1.393(2) yes
C54 C55 1.388(2) yes
C54 H541 0.935 no
C55 C56 1.388(3) yes
C55 H551 0.931 no
C56 C57 1.381(2) yes
C56 H561 0.931 no
C57 C58 1.395(2) yes
C57 H571 0.939 no
C58 H581 0.940 no
C59 C60 1.511(3) yes
C59 H591 0.964 no
C59 H592 0.961 no
C59 H593 0.957 no
C60 C61 1.518(3) yes
C60 H601 0.986 no
C60 H602 0.991 no
C61 C62 1.508(3) yes
C61 H611 0.958 no
C61 H612 0.960 no
C62 C63 1.516(3) yes
C62 H621 0.969 no
C62 H622 0.965 no
C63 H631 0.962 no
C63 H632 0.962 no
C63 H633 0.960 no
